data_7013198
loop_
_publ_author_name
'Juan C. Mareque Rivas'
'Emiliano Salvagni'
'Rafael Torres Mart\'in de Rosales'
'Simon Parsons'

_publ_section_title
;
 Internal hydrogen bonding in tetrahedral and trigonal bipyramidal
 zinc(II) complexes of pyridine-based ligands
;
_journal_issue 17
_journal_name_full 'Dalton Trans.'
_journal_page_first 3339
_journal_page_last 3349
_journal_paper_doi 10.1039/b305476b
_journal_year 2003
_chemical_formula_moiety '[ZnCl2(L4)]'
_chemical_formula_sum 'C11 H18 Cl2 N4 Zn'
_chemical_formula_weight 342.56
_chemical_name_systematic
;
?
;
_space_group_IT_number 19
_symmetry_cell_setting orthorhombic
_symmetry_space_group_name_Hall 'P 2ac 2ab'
_symmetry_space_group_name_H-M 'P 21 21 21'
_atom_sites_solution_hydrogens 'geom/difmap (H7NA&B)'
_atom_sites_solution_primary direct
_atom_sites_solution_secondary difmap
_audit_creation_method SHELXL-97
_cell_angle_alpha 90.00
_cell_angle_beta 90.00
_cell_angle_gamma 90.00
_cell_formula_units_Z 4
_cell_length_a 9.0138(7)
_cell_length_b 11.1924(9)
_cell_length_c 14.6243(11)
_cell_measurement_reflns_used 7428
_cell_measurement_temperature 150(2)
_cell_measurement_theta_max 29
_cell_measurement_theta_min 2
_cell_volume 1475.4(2)
_computing_structure_refinement 'SHELXL-97 (Sheldrick, 1997)'
_computing_structure_solution 'SHELXS-97 (Sheldrick, 1990)'
_diffrn_ambient_temperature 150(2)
_diffrn_measured_fraction_theta_full 0.942
_diffrn_measured_fraction_theta_max 0.942
_diffrn_measurement_device_type 'Bruker SMART APEX CCD'
_diffrn_measurement_method omega
_diffrn_radiation_monochromator graphite
_diffrn_radiation_source 'fine-focus sealed tube'
_diffrn_radiation_type MoK\a
_diffrn_radiation_wavelength 0.71073
_diffrn_reflns_av_R_equivalents 0.0284
_diffrn_reflns_av_sigmaI/netI 0.0405
_diffrn_reflns_limit_h_max 12
_diffrn_reflns_limit_h_min -12
_diffrn_reflns_limit_k_max 8
_diffrn_reflns_limit_k_min -14
_diffrn_reflns_limit_l_max 18
_diffrn_reflns_limit_l_min -18
_diffrn_reflns_number 9124
_diffrn_reflns_theta_full 28.92
_diffrn_reflns_theta_max 28.92
_diffrn_reflns_theta_min 2.29
_exptl_absorpt_coefficient_mu 2.015
_exptl_absorpt_correction_T_max 1
_exptl_absorpt_correction_T_min 0.687
_exptl_absorpt_correction_type multi-scan
_exptl_absorpt_process_details Sadabs
_exptl_crystal_colour Colourless
_exptl_crystal_density_diffrn 1.542
_exptl_crystal_density_method 'not measured'
_exptl_crystal_description plate
_exptl_crystal_F_000 704
_exptl_crystal_size_max 0.54
_exptl_crystal_size_mid 0.32
_exptl_crystal_size_min 0.20
_refine_diff_density_max 0.382
_refine_diff_density_min -0.355
_refine_diff_density_rms 0.065
_refine_ls_abs_structure_details 'Flack H D (1983), Acta Cryst. A39, 876-881'
_refine_ls_abs_structure_Flack 0.030(9)
_refine_ls_extinction_method none
_refine_ls_goodness_of_fit_ref 1.024
_refine_ls_hydrogen_treatment 'riding/refall (H7NA&B)'
_refine_ls_matrix_type full
_refine_ls_number_parameters 171
_refine_ls_number_reflns 3556
_refine_ls_number_restraints 0
_refine_ls_restrained_S_all 1.024
_refine_ls_R_factor_all 0.0246
_refine_ls_R_factor_gt 0.0236
_refine_ls_shift/su_max 0.001
_refine_ls_shift/su_mean 0.000
_refine_ls_structure_factor_coef Fsqd
_refine_ls_weighting_details 'calc w=1/[\s^2^(Fo^2^)+(0.0210P)^2^+0.0000P] where P=(Fo^2^+2Fc^2^)/3'
_refine_ls_weighting_scheme calc
_refine_ls_wR_factor_gt 0.0551
_refine_ls_wR_factor_ref 0.0554
_reflns_number_gt 3431
_reflns_number_total 3556
_reflns_threshold_expression >2sigma(I)
_cod_data_source_file b305476b.txt
_cod_data_source_block r3586
_cod_depositor_comments
;
The following automatic conversions were performed:
'_symmetry_cell_setting' value 'Orthorhombic' changed to 'orthorhombic'
according to '/home/saulius/struct/CIF-dictionaries/cif_core.dic'
dictionary named 'cif_core.dic' version 2.4.1 from
2010-06-29.

'_exptl_absorpt_correction_type' value 'Multiscan' changed to
'multi-scan' according to
'/home/saulius/struct/CIF-dictionaries/cif_core.dic' dictionary named
'cif_core.dic' version 2.4.1 from 2010-06-29.

Automatic conversion script
Id: cif_fix_enum 1527 2010-12-29 10:47:43Z saulius 
;
_cod_original_sg_symbol_H-M P212121
_cod_database_code 7013198

loop_
_symmetry_equiv_pos_as_xyz
'x, y, z'
'-x+1/2, -y, z+1/2'
'-x, y+1/2, -z+1/2'
'x+1/2, -y+1/2, -z'

loop_
_atom_site_label
_atom_site_type_symbol
_atom_site_fract_x
_atom_site_fract_y
_atom_site_fract_z
_atom_site_U_iso_or_equiv
_atom_site_adp_type
_atom_site_occupancy
_atom_site_symmetry_multiplicity
_atom_site_calc_flag
_atom_site_refinement_flags
_atom_site_disorder_assembly
_atom_site_disorder_group
Zn Zn 0.37657(2) 0.98027(2) 0.099525(13) 0.02368(6) Uani 1 1 d . . .
N1 N 0.45447(16) 1.11958(14) 0.18114(10) 0.0238(3) Uani 1 1 d . . .
C1 C 0.5975(2) 1.07057(19) 0.21446(13) 0.0309(4) Uani 1 1 d . . .
H1A H 0.5781 1.0123 0.2640 0.037 Uiso 1 1 calc R . .
H1B H 0.6581 1.1362 0.2402 0.037 Uiso 1 1 calc R . .
Cl1 Cl 0.26946(5) 1.00269(5) -0.03549(3) 0.03587(12) Uani 1 1 d . . .
Cl2 Cl 0.25592(5) 0.85439(4) 0.19151(3) 0.03006(10) Uani 1 1 d . . .
C2 C 0.68239(19) 1.01046(19) 0.13949(13) 0.0294(4) Uani 1 1 d . . .
N2 N 0.59742(16) 0.94761(15) 0.07953(11) 0.0273(3) Uani 1 1 d . . .
C3 C 0.8338(2) 1.0119(2) 0.13391(15) 0.0383(5) Uani 1 1 d . . .
H3A H 0.8911 1.0576 0.1757 0.046 Uiso 1 1 calc R . .
C4 C 0.9021(2) 0.9450(2) 0.06567(17) 0.0415(5) Uani 1 1 d . . .
H4A H 1.0072 0.9438 0.0612 0.050 Uiso 1 1 calc R . .
C5 C 0.8190(2) 0.8814(2) 0.00538(17) 0.0381(5) Uani 1 1 d . . .
H5A H 0.8655 0.8350 -0.0408 0.046 Uiso 1 1 calc R . .
C6 C 0.6631(2) 0.88504(18) 0.01212(15) 0.0301(4) Uani 1 1 d . . .
N7 N 0.5762(2) 0.82621(19) -0.04691(15) 0.0401(5) Uani 1 1 d . . .
C11 C 0.3602(2) 1.14978(19) 0.26141(12) 0.0299(4) Uani 1 1 d . . .
H11A H 0.4134 1.2070 0.3013 0.036 Uiso 1 1 calc R . .
H11B H 0.3401 1.0766 0.2973 0.036 Uiso 1 1 calc R . .
C12 C 0.2159(2) 1.2040(2) 0.23039(14) 0.0324(4) Uani 1 1 d . . .
H12A H 0.1614 1.1456 0.1922 0.039 Uiso 1 1 calc R . .
H12B H 0.1539 1.2226 0.2844 0.039 Uiso 1 1 calc R . .
N13 N 0.24101(19) 1.31254(16) 0.17808(11) 0.0321(4) Uani 1 1 d . . .
C13 C 0.0994(3) 1.3630(2) 0.14815(17) 0.0472(6) Uani 1 1 d . . .
H13A H 0.0379 1.3808 0.2017 0.071 Uiso 1 1 calc R . .
H13B H 0.0480 1.3054 0.1089 0.071 Uiso 1 1 calc R . .
H13C H 0.1175 1.4368 0.1138 0.071 Uiso 1 1 calc R . .
C14 C 0.3341(2) 1.28543(18) 0.09868(14) 0.0310(4) Uani 1 1 d . . .
H14A H 0.3531 1.3597 0.0638 0.037 Uiso 1 1 calc R . .
H14B H 0.2813 1.2290 0.0580 0.037 Uiso 1 1 calc R . .
C15 C 0.4793(2) 1.23146(18) 0.12770(12) 0.0278(4) Uani 1 1 d . . .
H15A H 0.5398 1.2133 0.0729 0.033 Uiso 1 1 calc R . .
H15B H 0.5348 1.2896 0.1656 0.033 Uiso 1 1 calc R . .
H7NB H 0.615(3) 0.789(3) -0.0873(17) 0.049(7) Uiso 1 1 d . . .
H7NA H 0.496(3) 0.854(3) -0.0528(17) 0.048(8) Uiso 1 1 d . . .

loop_
_atom_site_aniso_label
_atom_site_aniso_U_11
_atom_site_aniso_U_22
_atom_site_aniso_U_33
_atom_site_aniso_U_23
_atom_site_aniso_U_13
_atom_site_aniso_U_12
Zn 0.02022(9) 0.02546(11) 0.02537(10) -0.00271(9) -0.00141(8) -0.00186(8)
N1 0.0264(7) 0.0231(8) 0.0220(7) 0.0013(6) -0.0026(6) 0.0001(6)
C1 0.0302(10) 0.0301(10) 0.0323(9) -0.0009(8) -0.0116(8) -0.0015(8)
Cl1 0.0312(2) 0.0524(3) 0.02393(19) -0.0037(2) -0.00345(17) -0.0037(2)
Cl2 0.0305(2) 0.0278(2) 0.0319(2) 0.00379(19) -0.00404(19) -0.0054(2)
C2 0.0255(8) 0.0253(10) 0.0372(10) 0.0071(9) -0.0063(7) -0.0015(8)
N2 0.0221(7) 0.0245(8) 0.0353(8) -0.0002(7) -0.0009(6) 0.0006(6)
C3 0.0250(8) 0.0382(12) 0.0516(12) 0.0091(11) -0.0119(8) -0.0068(9)
C4 0.0208(9) 0.0407(12) 0.0629(14) 0.0156(11) 0.0009(9) 0.0027(9)
C5 0.0269(9) 0.0343(12) 0.0530(13) 0.0071(11) 0.0074(9) 0.0082(9)
C6 0.0260(9) 0.0235(10) 0.0409(11) 0.0037(8) 0.0050(8) 0.0022(7)
N7 0.0305(9) 0.0380(11) 0.0518(12) -0.0174(9) 0.0099(9) 0.0019(8)
C11 0.0405(11) 0.0292(10) 0.0201(8) 0.0006(7) 0.0016(8) -0.0008(9)
C12 0.0359(11) 0.0328(11) 0.0287(9) -0.0013(8) 0.0046(8) 0.0011(9)
N13 0.0360(9) 0.0292(8) 0.0312(8) 0.0002(7) 0.0013(7) 0.0061(8)
C13 0.0442(13) 0.0487(14) 0.0487(13) 0.0018(11) -0.0025(10) 0.0153(11)
C14 0.0392(10) 0.0279(10) 0.0258(9) 0.0032(9) -0.0010(8) 0.0022(8)
C15 0.0309(9) 0.0254(9) 0.0272(9) 0.0037(7) 0.0006(7) -0.0036(8)

loop_
_atom_type_symbol
_atom_type_description
_atom_type_scat_dispersion_real
_atom_type_scat_dispersion_imag
_atom_type_scat_source
C C 0.0033 0.0016 'International Tables Vol C Tables 4.2.6.8 and 6.1.1.4'
H H 0.0000 0.0000 'International Tables Vol C Tables 4.2.6.8 and 6.1.1.4'
N N 0.0061 0.0033 'International Tables Vol C Tables 4.2.6.8 and 6.1.1.4'
Cl Cl 0.1484 0.1585 'International Tables Vol C Tables 4.2.6.8 and 6.1.1.4'
Zn Zn 0.2839 1.4301 'International Tables Vol C Tables 4.2.6.8 and 6.1.1.4'

loop_
_geom_angle_atom_site_label_1
_geom_angle_atom_site_label_2
_geom_angle_atom_site_label_3
_geom_angle
_geom_angle_site_symmetry_1
_geom_angle_site_symmetry_3
_geom_angle_publ_flag
N2 Zn N1 83.55(6) . . ?
N2 Zn Cl1 108.51(5) . . ?
N1 Zn Cl1 124.96(4) . . ?
N2 Zn Cl2 116.60(5) . . ?
N1 Zn Cl2 106.93(4) . . ?
Cl1 Zn Cl2 113.40(2) . . ?
C1 N1 C11 108.72(14) . . ?
C1 N1 C15 110.58(14) . . ?
C11 N1 C15 107.96(15) . . ?
C1 N1 Zn 101.78(12) . . ?
C11 N1 Zn 115.42(12) . . ?
C15 N1 Zn 112.21(11) . . ?
N1 C1 C2 111.71(14) . . ?
N1 C1 H1A 109.3 . . ?
C2 C1 H1A 109.3 . . ?
N1 C1 H1B 109.3 . . ?
C2 C1 H1B 109.3 . . ?
H1A C1 H1B 107.9 . . ?
N2 C2 C3 122.0(2) . . ?
N2 C2 C1 114.63(15) . . ?
C3 C2 C1 123.27(19) . . ?
C6 N2 C2 119.58(16) . . ?
C6 N2 Zn 128.72(13) . . ?
C2 N2 Zn 111.32(13) . . ?
C2 C3 C4 118.5(2) . . ?
C2 C3 H3A 120.7 . . ?
C4 C3 H3A 120.7 . . ?
C5 C4 C3 120.27(19) . . ?
C5 C4 H4A 119.9 . . ?
C3 C4 H4A 119.9 . . ?
C4 C5 C6 119.3(2) . . ?
C4 C5 H5A 120.4 . . ?
C6 C5 H5A 120.4 . . ?
N7 C6 N2 118.11(17) . . ?
N7 C6 C5 121.6(2) . . ?
N2 C6 C5 120.3(2) . . ?
C6 N7 H7NB 118.1(18) . . ?
C6 N7 H7NA 114(2) . . ?
H7NB N7 H7NA 122(3) . . ?
N1 C11 C12 110.31(14) . . ?
N1 C11 H11A 109.6 . . ?
C12 C11 H11A 109.6 . . ?
N1 C11 H11B 109.6 . . ?
C12 C11 H11B 109.6 . . ?
H11A C11 H11B 108.1 . . ?
N13 C12 C11 111.15(17) . . ?
N13 C12 H12A 109.4 . . ?
C11 C12 H12A 109.4 . . ?
N13 C12 H12B 109.4 . . ?
C11 C12 H12B 109.4 . . ?
H12A C12 H12B 108.0 . . ?
C12 N13 C13 110.15(18) . . ?
C12 N13 C14 109.47(16) . . ?
C13 N13 C14 110.06(17) . . ?
N13 C13 H13A 109.5 . . ?
N13 C13 H13B 109.5 . . ?
H13A C13 H13B 109.5 . . ?
N13 C13 H13C 109.5 . . ?
H13A C13 H13C 109.5 . . ?
H13B C13 H13C 109.5 . . ?
N13 C14 C15 111.01(16) . . ?
N13 C14 H14A 109.4 . . ?
C15 C14 H14A 109.4 . . ?
N13 C14 H14B 109.4 . . ?
C15 C14 H14B 109.4 . . ?
H14A C14 H14B 108.0 . . ?
N1 C15 C14 110.74(15) . . ?
N1 C15 H15A 109.5 . . ?
C14 C15 H15A 109.5 . . ?
N1 C15 H15B 109.5 . . ?
C14 C15 H15B 109.5 . . ?
H15A C15 H15B 108.1 . . ?

loop_
_geom_bond_atom_site_label_1
_geom_bond_atom_site_label_2
_geom_bond_distance
_geom_bond_site_symmetry_2
_geom_bond_publ_flag
Zn N2 2.0450(15) . ?
Zn N1 2.0854(16) . ?
Zn Cl1 2.2122(5) . ?
Zn Cl2 2.2310(5) . ?
N1 C1 1.483(2) . ?
N1 C11 1.488(2) . ?
N1 C15 1.493(2) . ?
C1 C2 1.497(3) . ?
C1 H1A 0.9900 . ?
C1 H1B 0.9900 . ?
C2 N2 1.360(3) . ?
C2 C3 1.367(2) . ?
N2 C6 1.346(3) . ?
C3 C4 1.391(3) . ?
C3 H3A 0.9500 . ?
C4 C5 1.358(3) . ?
C4 H4A 0.9500 . ?
C5 C6 1.410(3) . ?
C5 H5A 0.9500 . ?
C6 N7 1.339(3) . ?
N7 H7NB 0.80(3) . ?
N7 H7NA 0.79(3) . ?
C11 C12 1.506(3) . ?
C11 H11A 0.9900 . ?
C11 H11B 0.9900 . ?
C12 N13 1.453(3) . ?
C12 H12A 0.9900 . ?
C12 H12B 0.9900 . ?
N13 C13 1.463(3) . ?
N13 C14 1.465(2) . ?
C13 H13A 0.9800 . ?
C13 H13B 0.9800 . ?
C13 H13C 0.9800 . ?
C14 C15 1.503(3) . ?
C14 H14A 0.9900 . ?
C14 H14B 0.9900 . ?
C15 H15A 0.9900 . ?
C15 H15B 0.9900 . ?
